data_1513211
loop_
_publ_author_name
'Ivanova, Bojidarka'
'Spiteller, Michael'

_publ_section_title
;
 Macromolecular ensembles of cyclodextrin crystallohydrates and clathrates
 -- experimental and theoretical gas -- and condense phase study
;
_journal_name_full 'International Journal of Biological Macromolecules'
_journal_page_first 383
_journal_page_last 391
_journal_paper_doi 10.1016/j.ijbiomac.2013.12.026
_journal_volume 64
_journal_year 2014
_chemical_formula_sum 'C43 H70 O39'
_chemical_formula_weight 1210.98
_space_group_IT_number 4
_symmetry_space_group_name_Hall 'P 2yb'
_symmetry_space_group_name_H-M 'P 1 21 1'
_atom_sites_solution_hydrogens geom
_atom_sites_solution_primary direct
_atom_sites_solution_secondary difmap
_audit_creation_method SHELXL-97
_cell_angle_alpha 90.00
_cell_angle_beta 110.479(3)
_cell_angle_gamma 90.00
_cell_formula_units_Z 2
_cell_length_a 15.1625(12)
_cell_length_b 10.2550(8)
_cell_length_c 20.9687(17)
_cell_measurement_temperature 200(2)
_cell_volume 3054.4(4)
_computing_cell_refinement 'Bruker SAINT'
_computing_data_collection 'Bruker GIS'
_computing_data_reduction 'Bruker SAINT'
_computing_molecular_graphics 'Bruker APEX2'
_computing_structure_refinement 'SHELXL-97 (Sheldrick, 2008)'
_computing_structure_solution 'SHELXS-97 (Sheldrick, 2008)'
_diffrn_ambient_temperature 200(2)
_diffrn_measured_fraction_theta_full 0.992
_diffrn_measured_fraction_theta_max 0.992
_diffrn_measurement_device_type 'Bruker SMART X2S'
_diffrn_measurement_method '\w scans'
_diffrn_radiation_monochromator 'doubly curved silicon crystal'
_diffrn_radiation_source 'micro-focus sealed tube'
_diffrn_radiation_type MoK\a
_diffrn_radiation_wavelength 0.71073
_diffrn_reflns_av_R_equivalents 0.0321
_diffrn_reflns_av_sigmaI/netI 0.0437
_diffrn_reflns_limit_h_max 18
_diffrn_reflns_limit_h_min -18
_diffrn_reflns_limit_k_max 12
_diffrn_reflns_limit_k_min -8
_diffrn_reflns_limit_l_max 24
_diffrn_reflns_limit_l_min -24
_diffrn_reflns_number 19256
_diffrn_reflns_theta_full 25.11
_diffrn_reflns_theta_max 25.11
_diffrn_reflns_theta_min 2.07
_exptl_absorpt_coefficient_mu 0.118
_exptl_absorpt_correction_T_max 0.9802
_exptl_absorpt_correction_T_min 0.9476
_exptl_crystal_density_diffrn 1.317
_exptl_crystal_density_method 'not measured'
_exptl_crystal_F_000 1280
_exptl_crystal_size_max 0.46
_exptl_crystal_size_mid 0.31
_exptl_crystal_size_min 0.17
_refine_diff_density_max 1.936
_refine_diff_density_min -0.511
_refine_diff_density_rms 0.126
_refine_ls_abs_structure_details 'Flack H D (1983), Acta Cryst. A39, 876-881'
_refine_ls_abs_structure_Flack 2.2(15)
_refine_ls_extinction_coef 0.017(3)
_refine_ls_extinction_expression Fc^*^=kFc[1+0.001xFc^2^\l^3^/sin(2\q)]^-1/4^
_refine_ls_extinction_method SHELXL
_refine_ls_goodness_of_fit_ref 1.188
_refine_ls_hydrogen_treatment mixed
_refine_ls_matrix_type full
_refine_ls_number_parameters 760
_refine_ls_number_reflns 8766
_refine_ls_number_restraints 1
_refine_ls_restrained_S_all 1.188
_refine_ls_R_factor_all 0.1089
_refine_ls_R_factor_gt 0.0957
_refine_ls_shift/su_max 5.257
_refine_ls_shift/su_mean 0.103
_refine_ls_structure_factor_coef Fsqd
_refine_ls_weighting_details 'calc w=1/[\s^2^(Fo^2^)+(0.2000P)^2^+0.0000P] where P=(Fo^2^+2Fc^2^)/3'
_refine_ls_weighting_scheme calc
_refine_ls_wR_factor_gt 0.2600
_refine_ls_wR_factor_ref 0.2790
_reflns_number_gt 7141
_reflns_number_total 8766
_reflns_threshold_expression >2sigma(I)
_cod_data_source_file CD2.CIF
_cod_data_source_block cd2
_cod_original_formula_sum 'C21.50 H35 O19.50'
_cod_database_code 1513211

loop_
_symmetry_equiv_pos_as_xyz
'x, y, z'
'-x, y+1/2, -z'

loop_
_atom_site_label
_atom_site_type_symbol
_atom_site_fract_x
_atom_site_fract_y
_atom_site_fract_z
_atom_site_U_iso_or_equiv
_atom_site_adp_type
_atom_site_occupancy
_atom_site_symmetry_multiplicity
_atom_site_calc_flag
_atom_site_refinement_flags
O1S O 0.9792(4) 0.5548(5) 0.0378(3) 0.0623(13) Uani 1 1 d .
O1 O 0.4291(3) -0.2261(5) 0.0712(2) 0.0504(11) Uani 1 1 d .
O2 O 0.3163(4) -0.2129(6) 0.1999(3) 0.0635(13) Uani 1 1 d .
O2S O 0.1438(5) 0.5840(8) 0.2511(4) 0.100(2) Uani 1 1 d .
O3 O 0.3178(3) 0.0141(5) 0.2068(2) 0.0509(11) Uani 1 1 d .
O3S O 0.7859(6) -0.1761(9) 0.5243(4) 0.108(2) Uani 1 1 d .
O4S O 0.8307(7) 0.1883(10) 0.6192(4) 0.123(3) Uani 1 1 d .
O4 O 0.3443(3) 0.1536(5) 0.37470(19) 0.0509(11) Uani 1 1 d .
O5 O 0.4525(3) 0.3011(5) 0.36068(18) 0.0490(11) Uani 1 1 d .
O5S O 0.8820(6) -0.1354(11) 0.4269(4) 0.117(3) Uani 1 1 d .
O6 O 0.6817(3) 0.3389(5) 0.49604(19) 0.0487(11) Uani 1 1 d .
O7 O 0.6980(3) -0.1904(5) 0.0374(2) 0.0511(11) Uani 1 1 d .
O8 O 0.2388(3) 0.2624(6) 0.1711(2) 0.0602(13) Uani 1 1 d .
H8 H 0.1998 0.3171 0.1751 0.090 Uiso 1 1 calc R
O9 O 0.3094(3) 0.4570(6) 0.2761(3) 0.0643(14) Uani 1 1 d .
H9 H 0.3501 0.4596 0.2574 0.096 Uiso 1 1 calc R
O10 O 0.7363(3) 0.4229(5) 0.41370(18) 0.0426(10) Uani 1 1 d .
O11 O 0.9749(3) 0.3476(6) 0.4203(2) 0.0549(12) Uani 1 1 d .
O12 O 0.9343(3) 0.3421(4) 0.3027(2) 0.0435(10) Uani 1 1 d .
O13 O 0.9215(3) 0.0804(4) 0.13272(19) 0.0407(9) Uani 1 1 d .
O14 O 0.7159(3) -0.0827(6) -0.0805(2) 0.0627(13) Uani 1 1 d .
O15 O 0.8548(3) -0.2560(4) 0.0747(2) 0.0483(10) Uani 1 1 d .
O16 O 1.0441(3) -0.2359(6) 0.1480(3) 0.0625(13) Uani 1 1 d .
H16 H 1.0258 -0.3003 0.1219 0.094 Uiso 1 1 calc R
O17 O 0.8540(3) 0.1105(5) -0.0110(2) 0.0576(12) Uani 1 1 d .
H17 H 0.8992 0.0865 -0.0225 0.086 Uiso 1 1 calc R
O18 O 1.0536(3) 0.1017(5) 0.23137(19) 0.0486(10) Uani 1 1 d .
O19 O 0.9285(4) 0.6149(6) 0.2985(3) 0.0658(14) Uani 1 1 d .
H19 H 0.8823 0.5936 0.2640 0.099 Uiso 1 1 calc R
O20 O 0.7806(4) 0.6463(5) 0.3518(3) 0.0641(14) Uani 1 1 d .
H20 H 0.7538 0.6486 0.3807 0.096 Uiso 1 1 calc R
O21 O 0.9278(4) 0.3060(7) 0.5427(2) 0.0745(17) Uani 1 1 d .
H21 H 0.8937 0.2942 0.5663 0.112 Uiso 1 1 calc R
O22 O 0.2376(4) -0.0719(6) 0.3442(3) 0.0712(15) Uani 1 1 d .
H22 H 0.2331 -0.0692 0.3830 0.107 Uiso 1 1 calc R
O23 O 0.6955(9) -0.402(2) 0.2031(6) 0.186(6) Uani 1 1 d .
H23 H 0.6506 -0.3606 0.2081 0.279 Uiso 1 1 calc R
C2 C 0.6977(6) -0.3811(14) 0.1458(5) 0.099(4) Uani 1 1 d .
H2A H 0.7042 -0.4656 0.1250 0.119 Uiso 1 1 calc R
H2B H 0.7547 -0.3290 0.1506 0.119 Uiso 1 1 calc R
C3 C 0.6139(5) -0.3112(9) 0.0980(4) 0.0595(18) Uani 1 1 d .
H3 H 0.6034 -0.2282 0.1194 0.071 Uiso 1 1 calc R
C4 C 0.5326(3) -0.3959(6) 0.0846(3) 0.0376(12) Uani 1 1 d .
H4 H 0.5366 -0.4822 0.1019 0.045 Uiso 1 1 calc R
C5 C 0.4468(5) -0.3378(8) 0.0434(4) 0.0542(16) Uani 1 1 d .
H5 H 0.3944 -0.4007 0.0383 0.065 Uiso 1 1 calc R
C6 C 0.3539(4) -0.2252(8) 0.0979(3) 0.0499(16) Uani 1 1 d .
H6 H 0.3139 -0.3048 0.0827 0.060 Uiso 1 1 calc R
C7 C 0.3931(5) -0.2170(8) 0.1768(3) 0.0546(16) Uani 1 1 d .
H7 H 0.4300 -0.1345 0.1906 0.066 Uiso 1 1 calc R
C8 C 0.2628(5) -0.1000(9) 0.1802(4) 0.062(2) Uani 1 1 d .
H8 H 0.2102 -0.1037 0.1985 0.074 Uiso 1 1 calc R
C9 C 0.2939(4) 0.0932(7) 0.2546(3) 0.0464(15) Uani 1 1 d .
H9 H 0.2266 0.0778 0.2494 0.056 Uiso 1 1 calc R
C10 C 0.3570(4) 0.0592(7) 0.3271(3) 0.0453(15) Uani 1 1 d .
H10 H 0.4243 0.0601 0.3300 0.054 Uiso 1 1 calc R
C11 C 0.3602(4) 0.2823(8) 0.3601(3) 0.0524(17) Uani 1 1 d .
H11 H 0.3502 0.3404 0.3953 0.063 Uiso 1 1 calc R
C12 C 0.5216(4) 0.3610(8) 0.4196(3) 0.0474(16) Uani 1 1 d .
H12 H 0.4931 0.3774 0.4552 0.057 Uiso 1 1 calc R
C13 C 0.6042(4) 0.2709(8) 0.4472(3) 0.0494(15) Uani 1 1 d .
H13 H 0.6238 0.2404 0.4089 0.059 Uiso 1 1 calc R
C14 C 0.7106(4) 0.4535(7) 0.4716(3) 0.0419(13) Uani 1 1 d .
H14 H 0.7656 0.4928 0.5082 0.050 Uiso 1 1 calc R
C15 C 0.6258(4) -0.2812(7) 0.0288(3) 0.0476(14) Uani 1 1 d .
H15 H 0.6423 -0.3638 0.0102 0.057 Uiso 1 1 calc R
C16 C 0.5337(4) -0.2282(8) -0.0218(3) 0.0505(15) Uani 1 1 d .
H16 H 0.5218 -0.1404 -0.0057 0.061 Uiso 1 1 calc R
O34 O 0.5451(4) -0.2132(7) -0.0860(2) 0.0707(16) Uani 1 1 d .
H34 H 0.5759 -0.1450 -0.0857 0.106 Uiso 1 1 calc R
C18 C 0.4537(4) -0.3139(8) -0.0262(3) 0.0571(18) Uani 1 1 d .
H18 H 0.4608 -0.3990 -0.0471 0.069 Uiso 1 1 calc R
O24 O 0.3637(3) -0.2520(8) -0.0677(3) 0.0785(18) Uani 1 1 d .
H24 H 0.3315 -0.3050 -0.0972 0.118 Uiso 1 1 calc R
C20 C 0.2966(5) -0.1046(8) 0.0717(3) 0.0546(17) Uani 1 1 d .
H20 H 0.3399 -0.0281 0.0858 0.066 Uiso 1 1 calc R
O25 O 0.2547(4) -0.1023(9) -0.0009(2) 0.084(2) Uani 1 1 d .
H25 H 0.2971 -0.1061 -0.0180 0.126 Uiso 1 1 calc R
C22 C 0.2210(5) -0.0885(9) 0.1039(3) 0.0576(18) Uani 1 1 d .
H22 H 0.1733 -0.1592 0.0862 0.069 Uiso 1 1 calc R
O26 O 0.1743(3) 0.0358(7) 0.0856(2) 0.0668(15) Uani 1 1 d .
H26 H 0.1297 0.0289 0.0482 0.100 Uiso 1 1 calc R
C24 C 0.4559(8) -0.3316(10) 0.2117(5) 0.086(3) Uani 1 1 d .
H24A H 0.5135 -0.3256 0.1998 0.103 Uiso 1 1 calc R
H24B H 0.4756 -0.3161 0.2613 0.103 Uiso 1 1 calc R
O27 O 0.4259(10) -0.4586(12) 0.2008(5) 0.142(4) Uani 1 1 d .
H27 H 0.3809 -0.4697 0.2149 0.213 Uiso 1 1 calc R
C26 C 0.3064(4) 0.2327(8) 0.2372(3) 0.0473(16) Uani 1 1 d .
H26 H 0.3713 0.2442 0.2361 0.057 Uiso 1 1 calc R
C27 C 0.2932(4) 0.3244(8) 0.2902(3) 0.0510(16) Uani 1 1 d .
H27 H 0.2271 0.3160 0.2893 0.061 Uiso 1 1 calc R
C28 C 0.8303(4) 0.4476(6) 0.4186(3) 0.0385(12) Uani 1 1 d .
H28 H 0.8637 0.4998 0.4604 0.046 Uiso 1 1 calc R
C29 C 0.8822(4) 0.3202(7) 0.4196(3) 0.0452(14) Uani 1 1 d .
H29 H 0.8475 0.2693 0.3777 0.054 Uiso 1 1 calc R
C30 C 0.9770(4) 0.4156(8) 0.3626(3) 0.0453(14) Uani 1 1 d .
H30 H 1.0440 0.4333 0.3678 0.054 Uiso 1 1 calc R
C31 C 0.9915(4) 0.2944(7) 0.2663(3) 0.0400(13) Uani 1 1 d .
H31 H 1.0558 0.3331 0.2867 0.048 Uiso 1 1 calc R
C32 C 0.9495(5) 0.3378(6) 0.1933(3) 0.0449(14) Uani 1 1 d .
H32 H 0.8835 0.3042 0.1744 0.054 Uiso 1 1 calc R
O28 O 0.9463(6) 0.4743(5) 0.1877(3) 0.0793(19) Uani 1 1 d .
H28A H 0.8901 0.4985 0.1694 0.119 Uiso 1 1 calc R
C34 C 1.0045(5) 0.2787(7) 0.1523(3) 0.0463(14) Uani 1 1 d .
H34 H 1.0692 0.3171 0.1692 0.056 Uiso 1 1 calc R
O29 O 0.9628(5) 0.3075(5) 0.0809(2) 0.0655(14) Uani 1 1 d .
H29A H 0.9657 0.3881 0.0748 0.098 Uiso 1 1 calc R
C36 C 1.0138(4) 0.1336(7) 0.1621(3) 0.0451(14) Uani 1 1 d .
H36 H 1.0546 0.0986 0.1375 0.054 Uiso 1 1 calc R
C37 C 0.9078(4) -0.0301(6) 0.0868(3) 0.0380(12) Uani 1 1 d .
H37 H 0.9662 -0.0447 0.0758 0.046 Uiso 1 1 calc R
C38 C 0.8272(4) 0.0081(6) 0.0223(3) 0.0431(13) Uani 1 1 d .
H38 H 0.7735 0.0387 0.0357 0.052 Uiso 1 1 calc R
C39 C 0.7956(4) -0.1124(7) -0.0217(3) 0.0449(14) Uani 1 1 d .
H39 H 0.8481 -0.1399 -0.0372 0.054 Uiso 1 1 calc R
C40 C 0.7742(4) -0.2251(7) 0.0180(3) 0.0441(13) Uani 1 1 d .
H40 H 0.7562 -0.3031 -0.0125 0.053 Uiso 1 1 calc R
C41 C 0.8878(4) -0.1512(6) 0.1228(3) 0.0394(12) Uani 1 1 d .
H41 H 0.8398 -0.1301 0.1441 0.047 Uiso 1 1 calc R
C42 C 0.9765(4) -0.2047(7) 0.1762(3) 0.0499(15) Uani 1 1 d .
H42A H 1.0025 -0.1389 0.2125 0.060 Uiso 1 1 calc R
H42B H 0.9606 -0.2836 0.1972 0.060 Uiso 1 1 calc R
C43 C 0.9996(4) 0.1483(7) 0.2721(3) 0.0461(14) Uani 1 1 d .
H43 H 0.9352 0.1092 0.2543 0.055 Uiso 1 1 calc R
C44 C 1.0504(5) 0.0979(8) 0.3427(3) 0.0547(16) Uani 1 1 d .
H44A H 1.0136 0.1212 0.3718 0.066 Uiso 1 1 calc R
H44B H 1.0529 0.0015 0.3409 0.066 Uiso 1 1 calc R
O30 O 1.1406(4) 0.1447(8) 0.3726(3) 0.0829(19) Uani 1 1 d .
H30A H 1.1788 0.0925 0.3653 0.124 Uiso 1 1 calc R
C46 C 0.9249(4) 0.5450(7) 0.3560(3) 0.0454(14) Uani 1 1 d .
H46 H 0.9591 0.5980 0.3973 0.054 Uiso 1 1 calc R
C47 C 0.8254(4) 0.5238(7) 0.3552(3) 0.0432(13) Uani 1 1 d .
H47 H 0.7895 0.4715 0.3140 0.052 Uiso 1 1 calc R
C48 C 0.8927(6) 0.2349(9) 0.4832(3) 0.0620(19) Uani 1 1 d .
H48A H 0.8305 0.1986 0.4792 0.074 Uiso 1 1 calc R
H48B H 0.9355 0.1611 0.4850 0.074 Uiso 1 1 calc R
C49 C 0.6306(4) 0.5501(7) 0.4492(3) 0.0446(14) Uani 1 1 d .
H49 H 0.6122 0.5723 0.4893 0.053 Uiso 1 1 calc R
O31 O 0.6579(3) 0.6668(5) 0.4244(2) 0.0572(12) Uani 1 1 d .
H31A H 0.6980 0.6493 0.4064 0.086 Uiso 1 1 calc R
C51 C 0.5468(4) 0.4889(7) 0.3950(3) 0.0450(15) Uani 1 1 d .
H51 H 0.5640 0.4719 0.3538 0.054 Uiso 1 1 calc R
O32 O 0.4695(3) 0.5787(6) 0.3768(2) 0.0640(14) Uani 1 1 d .
H32A H 0.4309 0.5556 0.3952 0.096 Uiso 1 1 calc R
C53 C 0.5859(6) 0.1562(10) 0.4834(4) 0.071(2) Uani 1 1 d .
H53A H 0.5713 0.1866 0.5234 0.085 Uiso 1 1 calc R
H53B H 0.5298 0.1099 0.4528 0.085 Uiso 1 1 calc R
O33 O 0.6627(7) 0.0664(9) 0.5059(5) 0.120(3) Uani 1 1 d .
H33 H 0.6725 0.0454 0.5465 0.180 Uiso 1 1 calc R
C55 C 0.3348(5) -0.0717(9) 0.3510(3) 0.0599(19) Uani 1 1 d .
H55A H 0.3473 -0.1423 0.3231 0.072 Uiso 1 1 calc R
H55B H 0.3747 -0.0862 0.3991 0.072 Uiso 1 1 calc R

loop_
_atom_site_aniso_label
_atom_site_aniso_U_11
_atom_site_aniso_U_22
_atom_site_aniso_U_33
_atom_site_aniso_U_23
_atom_site_aniso_U_13
_atom_site_aniso_U_12
O1S 0.079(3) 0.050(3) 0.065(3) 0.011(2) 0.035(2) 0.013(3)
O1 0.047(2) 0.056(3) 0.052(2) -0.010(2) 0.0216(18) -0.013(2)
O2 0.083(3) 0.059(3) 0.063(3) -0.008(2) 0.045(2) -0.023(3)
O2S 0.102(5) 0.084(5) 0.098(4) -0.001(4) 0.015(4) 0.028(4)
O3 0.048(2) 0.073(3) 0.039(2) -0.014(2) 0.0238(17) -0.020(2)
O3S 0.127(6) 0.096(6) 0.090(4) 0.004(4) 0.026(4) -0.009(5)
O4S 0.169(8) 0.114(7) 0.116(6) 0.043(5) 0.086(6) 0.050(6)
O4 0.050(2) 0.070(3) 0.0350(19) -0.008(2) 0.0179(17) -0.010(2)
O5 0.039(2) 0.075(3) 0.0340(18) -0.011(2) 0.0141(15) -0.010(2)
O5S 0.117(6) 0.142(8) 0.089(5) -0.021(5) 0.031(4) 0.009(6)
O6 0.042(2) 0.066(3) 0.0340(18) 0.002(2) 0.0086(16) -0.007(2)
O7 0.039(2) 0.050(3) 0.064(2) -0.015(2) 0.0182(18) -0.0030(19)
O8 0.053(3) 0.080(4) 0.036(2) 0.007(2) 0.0020(17) -0.001(2)
O9 0.045(3) 0.078(4) 0.063(3) -0.007(3) 0.011(2) 0.005(2)
O10 0.0343(19) 0.062(3) 0.0318(17) -0.0055(18) 0.0119(14) -0.0045(18)
O11 0.045(2) 0.079(4) 0.041(2) 0.007(2) 0.0148(17) 0.016(2)
O12 0.038(2) 0.049(3) 0.047(2) -0.0028(19) 0.0193(16) -0.0001(18)
O13 0.038(2) 0.039(2) 0.047(2) -0.0113(18) 0.0161(16) -0.0009(17)
O14 0.052(3) 0.068(3) 0.056(2) -0.007(2) 0.0035(19) 0.001(2)
O15 0.040(2) 0.037(3) 0.063(2) -0.001(2) 0.0112(18) 0.0026(18)
O16 0.051(3) 0.064(4) 0.068(3) 0.005(2) 0.016(2) 0.008(2)
O17 0.057(3) 0.061(3) 0.051(2) 0.005(2) 0.014(2) 0.010(2)
O18 0.045(2) 0.060(3) 0.0392(19) -0.001(2) 0.0138(16) 0.012(2)
O19 0.096(4) 0.052(3) 0.066(3) -0.002(2) 0.051(3) -0.013(3)
O20 0.074(3) 0.056(3) 0.080(3) 0.019(3) 0.048(3) 0.015(3)
O21 0.084(4) 0.105(5) 0.035(2) 0.021(3) 0.021(2) 0.026(3)
O22 0.071(3) 0.075(4) 0.074(3) 0.008(3) 0.034(3) -0.010(3)
O23 0.145(10) 0.233(17) 0.132(8) 0.032(10) -0.011(7) 0.014(10)
C2 0.063(5) 0.132(10) 0.084(6) 0.050(6) 0.004(4) -0.016(6)
C3 0.045(3) 0.065(5) 0.070(4) 0.000(4) 0.021(3) -0.009(3)
C4 0.029(2) 0.031(3) 0.050(3) 0.015(2) 0.011(2) 0.001(2)
C5 0.047(3) 0.055(4) 0.062(4) -0.007(3) 0.021(3) -0.012(3)
C6 0.046(3) 0.063(4) 0.046(3) -0.014(3) 0.023(2) -0.016(3)
C7 0.068(4) 0.053(4) 0.049(3) 0.002(3) 0.028(3) -0.007(3)
C8 0.059(4) 0.081(6) 0.057(4) -0.024(4) 0.035(3) -0.030(4)
C9 0.037(3) 0.068(4) 0.035(3) -0.002(3) 0.014(2) -0.011(3)
C10 0.039(3) 0.063(4) 0.034(3) -0.009(3) 0.013(2) -0.007(3)
C11 0.040(3) 0.081(5) 0.041(3) -0.017(3) 0.020(2) -0.009(3)
C12 0.041(3) 0.075(5) 0.028(2) -0.010(3) 0.014(2) -0.012(3)
C13 0.055(3) 0.057(4) 0.037(3) -0.005(3) 0.017(2) -0.005(3)
C14 0.039(3) 0.059(4) 0.026(2) -0.006(2) 0.010(2) -0.007(3)
C15 0.046(3) 0.046(4) 0.047(3) -0.011(3) 0.011(2) -0.003(3)
C16 0.042(3) 0.062(4) 0.049(3) -0.009(3) 0.018(2) 0.005(3)
O34 0.058(3) 0.108(5) 0.052(2) -0.009(3) 0.026(2) -0.009(3)
C18 0.042(3) 0.074(5) 0.054(3) -0.017(3) 0.016(3) -0.004(3)
O24 0.043(2) 0.126(6) 0.058(3) -0.007(3) 0.006(2) -0.006(3)
C20 0.052(3) 0.071(5) 0.042(3) -0.013(3) 0.019(3) -0.008(3)
O25 0.063(3) 0.144(6) 0.044(2) -0.016(3) 0.017(2) 0.013(4)
C22 0.047(3) 0.074(5) 0.053(3) -0.024(4) 0.018(3) -0.018(4)
O26 0.042(2) 0.101(5) 0.054(2) -0.030(3) 0.0121(19) -0.003(3)
C24 0.132(8) 0.067(6) 0.067(5) 0.015(4) 0.045(5) 0.009(6)
O27 0.191(11) 0.106(7) 0.118(7) -0.008(5) 0.040(7) -0.003(8)
C26 0.035(3) 0.079(5) 0.027(2) -0.003(3) 0.009(2) -0.012(3)
C27 0.032(3) 0.076(5) 0.043(3) -0.001(3) 0.010(2) -0.006(3)
C28 0.034(3) 0.049(4) 0.029(2) -0.001(2) 0.0066(19) -0.003(2)
C29 0.057(3) 0.047(4) 0.033(3) 0.006(3) 0.017(2) 0.009(3)
C30 0.039(3) 0.068(4) 0.031(2) -0.008(3) 0.014(2) 0.001(3)
C31 0.039(3) 0.049(4) 0.038(3) -0.007(2) 0.020(2) -0.010(3)
C32 0.067(4) 0.028(3) 0.043(3) -0.001(2) 0.024(3) -0.006(3)
O28 0.160(6) 0.034(3) 0.056(3) 0.009(2) 0.051(3) 0.006(3)
C34 0.060(3) 0.043(4) 0.040(3) -0.004(3) 0.022(3) -0.011(3)
O29 0.118(4) 0.050(3) 0.0337(19) -0.004(2) 0.033(2) -0.017(3)
C36 0.047(3) 0.051(4) 0.039(3) -0.006(3) 0.018(2) -0.002(3)
C37 0.040(3) 0.036(3) 0.038(3) -0.003(2) 0.013(2) 0.000(2)
C38 0.036(3) 0.039(3) 0.052(3) 0.004(3) 0.013(2) 0.002(2)
C39 0.038(3) 0.059(4) 0.035(3) -0.006(3) 0.009(2) 0.011(3)
C40 0.034(3) 0.040(3) 0.053(3) -0.009(3) 0.008(2) 0.002(2)
C41 0.038(3) 0.033(3) 0.048(3) -0.002(2) 0.016(2) -0.002(2)
C42 0.053(3) 0.049(4) 0.044(3) 0.009(3) 0.014(2) -0.007(3)
C43 0.048(3) 0.049(4) 0.049(3) 0.001(3) 0.026(3) 0.002(3)
C44 0.061(4) 0.056(4) 0.043(3) 0.010(3) 0.013(3) 0.017(3)
O30 0.072(3) 0.115(6) 0.059(3) 0.006(3) 0.021(3) 0.032(4)
C46 0.050(3) 0.045(4) 0.048(3) -0.008(3) 0.025(3) -0.008(3)
C47 0.052(3) 0.040(3) 0.039(3) 0.002(3) 0.018(2) 0.001(3)
C48 0.078(5) 0.065(5) 0.054(4) 0.020(4) 0.037(3) 0.012(4)
C49 0.047(3) 0.053(4) 0.037(3) -0.003(3) 0.019(2) -0.006(3)
O31 0.059(3) 0.056(3) 0.060(3) -0.008(2) 0.025(2) -0.003(2)
C51 0.043(3) 0.062(4) 0.031(2) 0.000(3) 0.015(2) 0.004(3)
O32 0.045(3) 0.084(4) 0.059(3) 0.007(3) 0.014(2) 0.016(2)
C53 0.069(5) 0.085(6) 0.053(4) 0.008(4) 0.015(3) -0.016(4)
O33 0.149(7) 0.083(6) 0.142(7) 0.044(5) 0.067(6) 0.028(5)
C55 0.058(4) 0.079(6) 0.042(3) 0.001(3) 0.017(3) 0.005(4)

loop_
_atom_type_symbol
_atom_type_description
_atom_type_scat_dispersion_real
_atom_type_scat_dispersion_imag
_atom_type_scat_source
C C 0.0033 0.0016 'International Tables Vol C Tables 4.2.6.8 and 6.1.1.4'
H H 0.0000 0.0000 'International Tables Vol C Tables 4.2.6.8 and 6.1.1.4'
O O 0.0106 0.0060 'International Tables Vol C Tables 4.2.6.8 and 6.1.1.4'

loop_
_geom_angle_atom_site_label_1
_geom_angle_atom_site_label_2
_geom_angle_atom_site_label_3
_geom_angle
C5 O1 C6 118.6(5)
C8 O2 C7 112.9(5)
C9 O3 C8 118.7(4)
C11 O4 C10 114.0(4)
C11 O5 C12 119.0(4)
C14 O6 C13 115.1(4)
C40 O7 C15 118.8(5)
C26 O8 H8 109.4
C27 O9 H9 109.4
C28 O10 C14 117.7(4)
C30 O11 C29 114.1(4)
C30 O12 C31 118.9(4)
C36 O13 C37 118.4(4)
C40 O15 C41 114.2(5)
C42 O16 H16 109.5
C38 O17 H17 109.5
C36 O18 C43 113.9(5)
C46 O19 H19 109.5
C47 O20 H20 109.5
C48 O21 H21 109.6
C55 O22 H22 109.5
C2 O23 H23 109.6
O23 C2 C3 115.4(11)
O23 C2 H2A 108.7
C3 C2 H2A 108.5
O23 C2 H2B 108.2
C3 C2 H2B 108.3
H2A C2 H2B 107.5
C4 C3 C2 107.9(7)
C4 C3 C15 107.8(6)
C2 C3 C15 111.7(7)
C4 C3 H3 109.7
C2 C3 H3 109.8
C15 C3 H3 109.8
C5 C4 C3 113.7(6)
C5 C4 H4 123.1
C3 C4 H4 123.1
O1 C5 C4 111.8(6)
O1 C5 C18 111.5(6)
C4 C5 C18 107.3(5)
O1 C5 H5 108.7
C4 C5 H5 108.7
C18 C5 H5 108.7
O1 C6 C20 107.5(6)
O1 C6 C7 110.9(5)
C20 C6 C7 107.6(6)
O1 C6 H6 110.2
C20 C6 H6 110.3
C7 C6 H6 110.3
O2 C7 C24 108.1(6)
O2 C7 C6 108.2(5)
C24 C7 C6 114.2(7)
O2 C7 H7 108.7
C24 C7 H7 108.8
C6 C7 H7 108.7
O2 C8 O3 111.4(6)
O2 C8 C22 111.4(6)
O3 C8 C22 108.7(6)
O2 C8 H8 108.4
O3 C8 H8 108.4
C22 C8 H8 108.4
O3 C9 C26 106.6(4)
O3 C9 C10 110.1(5)
C26 C9 C10 111.7(5)
O3 C9 H9 109.4
C26 C9 H9 109.4
C10 C9 H9 109.5
O4 C10 C55 105.4(5)
O4 C10 C9 110.2(5)
C55 C10 C9 113.4(5)
O4 C10 H10 109.3
C55 C10 H10 109.2
C9 C10 H10 109.2
O4 C11 O5 112.0(6)
O4 C11 C27 111.7(5)
O5 C11 C27 107.2(5)
O4 C11 H11 108.6
O5 C11 H11 108.6
C27 C11 H11 108.7
O5 C12 C13 109.0(6)
O5 C12 C51 105.8(5)
C13 C12 C51 113.0(5)
O5 C12 H12 109.7
C13 C12 H12 109.6
C51 C12 H12 109.7
O6 C13 C53 105.9(5)
O6 C13 C12 109.9(6)
C53 C13 C12 114.0(6)
O6 C13 H13 109.0
C53 C13 H13 109.1
C12 C13 H13 108.9
O6 C14 O10 109.7(5)
O6 C14 C49 110.0(5)
O10 C14 C49 107.9(4)
O6 C14 H14 109.8
O10 C14 H14 109.8
C49 C14 H14 109.7
O7 C15 C16 109.6(6)
O7 C15 C3 110.6(5)
C16 C15 C3 110.0(5)
O7 C15 H15 108.9
C16 C15 H15 108.8
C3 C15 H15 108.8
O34 C16 C18 112.0(5)
O34 C16 C15 108.1(5)
C18 C16 C15 111.3(6)
O34 C16 H16 108.5
C18 C16 H16 108.4
C15 C16 H16 108.4
C16 O34 H34 109.5
C16 C18 O24 110.5(7)
C16 C18 C5 111.6(5)
O24 C18 C5 106.0(5)
C16 C18 H18 109.6
O24 C18 H18 109.6
C5 C18 H18 109.6
C18 O24 H24 109.5
O25 C20 C6 112.8(6)
O25 C20 C22 110.2(5)
C6 C20 C22 110.8(6)
O25 C20 H20 107.6
C6 C20 H20 107.6
C22 C20 H20 107.6
C20 O25 H25 109.5
O26 C22 C8 109.6(6)
O26 C22 C20 110.7(7)
C8 C22 C20 111.1(6)
O26 C22 H22 108.4
C8 C22 H22 108.5
C20 C22 H22 108.5
C22 O26 H26 109.5
O27 C24 C7 122.4(10)
O27 C24 H24A 105.9
C7 C24 H24A 106.7
O27 C24 H24B 107.3
C7 C24 H24B 106.9
H24A C24 H24B 106.7
C24 O27 H27 119.2
O8 C26 C9 109.1(5)
O8 C26 C27 110.0(6)
C9 C26 C27 110.6(5)
O8 C26 H26 109.0
C9 C26 H26 109.0
C27 C26 H26 109.0
O9 C27 C26 111.2(5)
O9 C27 C11 111.3(5)
C26 C27 C11 108.3(6)
O9 C27 H27 108.6
C26 C27 H27 108.7
C11 C27 H27 108.7
O10 C28 C47 106.8(4)
O10 C28 C29 110.5(5)
C47 C28 C29 108.7(4)
O10 C28 H28 110.2
C47 C28 H28 110.3
C29 C28 H28 110.3
O11 C29 C28 109.5(6)
O11 C29 C48 107.3(5)
C28 C29 C48 113.1(5)
O11 C29 H29 109.0
C28 C29 H29 109.0
C48 C29 H29 109.0
O11 C30 O12 111.0(6)
O11 C30 C46 110.1(4)
O12 C30 C46 108.7(5)
O11 C30 H30 109.0
O12 C30 H30 109.0
C46 C30 H30 109.0
O12 C31 C32 108.8(5)
O12 C31 C43 110.2(5)
C32 C31 C43 111.7(5)
O12 C31 H31 108.7
C32 C31 H31 108.7
C43 C31 H31 108.7
O28 C32 C31 111.7(5)
O28 C32 C34 111.2(5)
C31 C32 C34 109.7(5)
O28 C32 H32 108.1
C31 C32 H32 108.0
C34 C32 H32 108.0
C32 O28 H28A 110.4
O29 C34 C36 109.4(5)
O29 C34 C32 112.3(6)
C36 C34 C32 111.2(5)
O29 C34 H34 107.9
C36 C34 H34 107.9
C32 C34 H34 107.9
C34 O29 H29A 109.5
O18 C36 O13 111.1(5)
O18 C36 C34 111.0(5)
O13 C36 C34 106.8(5)
O18 C36 H36 109.3
O13 C36 H36 109.3
C34 C36 H36 109.3
O13 C37 C38 105.7(5)
O13 C37 C41 108.1(4)
C38 C37 C41 114.1(5)
O13 C37 H37 109.6
C38 C37 H37 109.6
C41 C37 H37 109.6
O17 C38 C39 113.2(5)
O17 C38 C37 110.7(5)
C39 C38 C37 108.4(5)
O17 C38 H38 108.2
C39 C38 H38 108.1
C37 C38 H38 108.2
O14 C39 C38 110.1(5)
O14 C39 C40 110.9(5)
C38 C39 C40 111.6(5)
O14 C39 H39 108.0
C38 C39 H39 108.1
C40 C39 H39 108.0
O7 C40 O15 111.8(5)
O7 C40 C39 108.7(5)
O15 C40 C39 110.1(5)
O7 C40 H40 108.7
O15 C40 H40 108.7
C39 C40 H40 108.7
O15 C41 C42 104.3(5)
O15 C41 C37 109.8(4)
C42 C41 C37 112.2(5)
O15 C41 H41 110.1
C42 C41 H41 110.2
C37 C41 H41 110.2
O16 C42 C41 111.4(5)
O16 C42 H42A 109.3
C41 C42 H42A 109.3
O16 C42 H42B 109.3
C41 C42 H42B 109.4
H42A C42 H42B 108.0
O18 C43 C44 105.5(5)
O18 C43 C31 109.1(5)
C44 C43 C31 114.9(6)
O18 C43 H43 109.1
C44 C43 H43 109.1
C31 C43 H43 109.1
O30 C44 C43 114.5(6)
O30 C44 H44A 108.7
C43 C44 H44A 108.7
O30 C44 H44B 108.6
C43 C44 H44B 108.6
H44A C44 H44B 107.6
C44 O30 H30A 109.6
O19 C46 C47 113.3(6)
O19 C46 C30 110.2(5)
C47 C46 C30 110.9(5)
O19 C46 H46 107.4
C47 C46 H46 107.4
C30 C46 H46 107.4
O20 C47 C46 109.3(5)
O20 C47 C28 112.0(5)
C46 C47 C28 108.7(5)
O20 C47 H47 109.0
C46 C47 H47 109.0
C28 C47 H47 109.0
O21 C48 C29 111.7(7)
O21 C48 H48A 109.3
C29 C48 H48A 109.3
O21 C48 H48B 109.3
C29 C48 H48B 109.3
H48A C48 H48B 108.0
O31 C49 C14 111.2(5)
O31 C49 C51 110.5(5)
C14 C49 C51 109.5(5)
O31 C49 H49 108.5
C14 C49 H49 108.5
C51 C49 H49 108.5
C49 O31 H31A 109.4
O32 C51 C12 111.6(5)
O32 C51 C49 109.1(6)
C12 C51 C49 110.6(5)
O32 C51 H51 108.5
C12 C51 H51 108.5
C49 C51 H51 108.5
C51 O32 H32A 109.5
O33 C53 C13 113.9(7)
O33 C53 H53A 108.8
C13 C53 H53A 108.8
O33 C53 H53B 108.8
C13 C53 H53B 108.7
H53A C53 H53B 107.6
C53 O33 H33 109.4
O22 C55 C10 108.1(6)
O22 C55 H55A 110.2
C10 C55 H55A 110.1
O22 C55 H55B 110.0
C10 C55 H55B 110.1
H55A C55 H55B 108.4

loop_
_geom_bond_atom_site_label_1
_geom_bond_atom_site_label_2
_geom_bond_distance
O1 C5 1.354(9)
O1 C6 1.435(7)
O2 C8 1.390(11)
O2 C7 1.410(8)
O3 C9 1.431(8)
O3 C8 1.432(9)
O4 C11 1.395(10)
O4 C10 1.451(8)
O5 C11 1.408(7)
O5 C12 1.447(7)
O6 C14 1.411(8)
O6 C13 1.440(8)
O7 C40 1.398(7)
O7 C15 1.401(8)
O8 C26 1.440(7)
O8 H8 0.8400
O9 C27 1.431(10)
O9 H9 0.8400
O10 C28 1.416(7)
O10 C14 1.433(6)
O11 C30 1.405(8)
O11 C29 1.428(8)
O12 C30 1.413(7)
O12 C31 1.429(7)
O13 C36 1.426(7)
O13 C37 1.455(7)
O14 C39 1.426(7)
O15 C40 1.412(7)
O15 C41 1.439(7)
O16 C42 1.388(8)
O16 H16 0.8400
O17 C38 1.398(8)
O17 H17 0.8400
O18 C36 1.402(7)
O18 C43 1.454(7)
O19 C46 1.419(8)
O19 H19 0.8400
O20 C47 1.419(9)
O20 H20 0.8408
O21 C48 1.381(10)
O21 H21 0.8404
O22 C55 1.430(9)
O22 H22 0.8401
O23 C2 1.233(15)
O23 H23 0.8401
C2 C3 1.497(12)
C2 H2A 0.9900
C2 H2B 0.9900
C3 C4 1.453(9)
C3 C15 1.555(10)
C3 H3 1.0000
C4 C5 1.417(9)
C4 H4 0.9500
C5 C18 1.519(10)
C5 H5 1.0000
C6 C20 1.501(11)
C6 C7 1.553(9)
C6 H6 1.0000
C7 C24 1.528(13)
C7 H7 1.0000
C8 C22 1.507(10)
C8 H8 1.0000
C9 C26 1.504(11)
C9 C10 1.527(8)
C9 H9 1.0000
C10 C55 1.511(11)
C10 H10 1.0000
C11 C27 1.525(9)
C11 H11 1.0000
C12 C13 1.500(10)
C12 C51 1.507(10)
C12 H12 1.0000
C13 C53 1.478(11)
C13 H13 1.0000
C14 C49 1.509(9)
C14 H14 1.0000
C15 C16 1.528(9)
C15 H15 1.0000
C16 O34 1.425(8)
C16 C18 1.474(10)
C16 H16 1.0000
O34 H34 0.8405
C18 O24 1.481(9)
C18 H18 1.0000
O24 H24 0.8403
C20 O25 1.431(8)
C20 C22 1.527(9)
C20 H20 1.0000
O25 H25 0.8400
C22 O26 1.444(11)
C22 H22 1.0000
O26 H26 0.8400
C24 O27 1.371(15)
C24 H24A 0.9900
C24 H24B 0.9900
O27 H27 0.9301
C26 C27 1.520(9)
C26 H26 1.0000
C27 H27 1.0000
C28 C47 1.521(8)
C28 C29 1.522(9)
C28 H28 1.0000
C29 C48 1.555(9)
C29 H29 1.0000
C30 C46 1.526(10)
C30 H30 1.0000
C31 C32 1.505(8)
C31 C43 1.505(10)
C31 H31 1.0000
C32 O28 1.404(8)
C32 C34 1.518(9)
C32 H32 1.0000
O28 H28A 0.8491
C34 O29 1.437(7)
C34 C36 1.502(10)
C34 H34 1.0000
O29 H29A 0.8401
C36 H36 1.0000
C37 C38 1.522(8)
C37 C41 1.538(9)
C37 H37 1.0000
C38 C39 1.516(9)
C38 H38 1.0000
C39 C40 1.523(10)
C39 H39 1.0000
C40 H40 1.0000
C41 C42 1.520(8)
C41 H41 1.0000
C42 H42A 0.9900
C42 H42B 0.9900
C43 C44 1.502(9)
C43 H43 1.0000
C44 O30 1.376(10)
C44 H44A 0.9900
C44 H44B 0.9900
O30 H30A 0.8406
C46 C47 1.519(8)
C46 H46 1.0000
C47 H47 1.0000
C48 H48A 0.9900
C48 H48B 0.9900
C49 O31 1.423(9)
C49 C51 1.512(8)
C49 H49 1.0000
O31 H31A 0.8400
C51 O32 1.433(8)
C51 H51 1.0000
O32 H32A 0.8400
C53 O33 1.429(13)
C53 H53A 0.9900
C53 H53B 0.9900
O33 H33 0.8401
C55 H55A 0.9900
C55 H55B 0.9900
